data_7206427
loop_
_publ_author_name
'Wang, Suna'
'Peng, Yanqiang'
'Wei, Xilian'
'Zhang, Qingfu'
'Wang, Daqi'
'Dou, Jianmin'
'Li, Dacheng'
'Bai, Junfeng'

_publ_section_title
;
 Temperature-dependent supramolecular isomerism in three zinc
 coordination polymers with pamoic acid and
 1,4-bis(imidazol-1-ylmethyl)-benzene
;
_journal_issue 17
_journal_name_full CrystEngComm
_journal_page_first 5313
_journal_paper_doi 10.1039/c1ce05463e
_journal_volume 13
_journal_year 2011
_chemical_formula_moiety 'C37 H28 N4 O6 Zn'
_chemical_formula_sum 'C37 H28 N4 O6 Zn'
_chemical_formula_weight 690.00
_chemical_name_systematic
;
?
;
_space_group_IT_number 14
_symmetry_cell_setting monoclinic
_symmetry_space_group_name_Hall '-P 2ybc'
_symmetry_space_group_name_H-M 'P 1 21/c 1'
_atom_sites_solution_hydrogens geom
_atom_sites_solution_primary direct
_atom_sites_solution_secondary difmap
_audit_creation_method SHELXL-97
_cell_angle_alpha 90.00
_cell_angle_beta 98.4990(10)
_cell_angle_gamma 90.00
_cell_formula_units_Z 4
_cell_length_a 11.3496(12)
_cell_length_b 16.7326(19)
_cell_length_c 17.710(2)
_cell_measurement_reflns_used 838
_cell_measurement_temperature 298(2)
_cell_measurement_theta_max 26.27
_cell_measurement_theta_min 2.34
_cell_volume 3326.3(6)
_computing_cell_refinement SMART
_computing_data_collection 'SMART (Bruker, 2000)'
_computing_data_reduction 'SAINT (Bruker, 2000)'
_computing_molecular_graphics SHELXTL
_computing_publication_material SHELXTL
_computing_structure_refinement SHELXTL
_computing_structure_solution 'SHELXTL (Bruker, 2000)'
_diffrn_ambient_temperature 298(2)
_diffrn_measured_fraction_theta_full 0.998
_diffrn_measured_fraction_theta_max 0.998
_diffrn_measurement_device_type 'Bruker Smart Apex CCD'
_diffrn_measurement_method 'phi and omega scans'
_diffrn_radiation_monochromator graphite
_diffrn_radiation_source 'fine-focus sealed tube'
_diffrn_radiation_type MoK\a
_diffrn_radiation_wavelength 0.71073
_diffrn_reflns_av_R_equivalents 0.0798
_diffrn_reflns_av_sigmaI/netI 0.1029
_diffrn_reflns_limit_h_max 13
_diffrn_reflns_limit_h_min -10
_diffrn_reflns_limit_k_max 18
_diffrn_reflns_limit_k_min -19
_diffrn_reflns_limit_l_max 20
_diffrn_reflns_limit_l_min -21
_diffrn_reflns_number 16529
_diffrn_reflns_theta_full 25.02
_diffrn_reflns_theta_max 25.02
_diffrn_reflns_theta_min 1.68
_exptl_absorpt_coefficient_mu 0.791
_exptl_absorpt_correction_T_max 0.816
_exptl_absorpt_correction_T_min 0.774
_exptl_absorpt_correction_type multi-scan
_exptl_absorpt_process_details '(SADABS; Bruker, 2000)'
_exptl_crystal_colour colorless
_exptl_crystal_density_diffrn 1.376
_exptl_crystal_density_method 'not measured'
_exptl_crystal_description block
_exptl_crystal_F_000 1424
_exptl_crystal_size_max 0.32
_exptl_crystal_size_mid 0.30
_exptl_crystal_size_min 0.26
_refine_diff_density_max 0.309
_refine_diff_density_min -0.407
_refine_diff_density_rms 0.056
_refine_ls_extinction_method none
_refine_ls_goodness_of_fit_ref 0.980
_refine_ls_hydrogen_treatment constr
_refine_ls_matrix_type full
_refine_ls_number_parameters 435
_refine_ls_number_reflns 5863
_refine_ls_number_restraints 1
_refine_ls_restrained_S_all 0.980
_refine_ls_R_factor_all 0.1086
_refine_ls_R_factor_gt 0.0485
_refine_ls_shift/su_max 0.000
_refine_ls_shift/su_mean 0.000
_refine_ls_structure_factor_coef Fsqd
_refine_ls_weighting_details 'calc w=1/[\s^2^(Fo^2^)+(0.0100P)^2^+0.0000P] where P=(Fo^2^+2Fc^2^)/3'
_refine_ls_weighting_scheme calc
_refine_ls_wR_factor_gt 0.0700
_refine_ls_wR_factor_ref 0.0800
_reflns_number_gt 3170
_reflns_number_total 5863
_reflns_threshold_expression >2sigma(I)
_cod_data_source_file c1ce05463e.txt
_cod_data_source_block 100509d
_cod_original_sg_symbol_H-M 'P 21/c'
_cod_database_code 7206427

loop_
_symmetry_equiv_pos_as_xyz
'x, y, z'
'-x, y+1/2, -z+1/2'
'-x, -y, -z'
'x, -y-1/2, z-1/2'

loop_
_atom_site_label
_atom_site_type_symbol
_atom_site_fract_x
_atom_site_fract_y
_atom_site_fract_z
_atom_site_U_iso_or_equiv
_atom_site_adp_type
_atom_site_occupancy
_atom_site_symmetry_multiplicity
_atom_site_calc_flag
_atom_site_refinement_flags
Zn1 Zn -0.39950(3) 0.01299(3) 0.24289(2) 0.04671(14) Uani 1 1 d .
O1 O -0.3058(2) 0.10288(15) 0.29147(14) 0.0611(8) Uani 1 1 d .
O2 O -0.1685(2) 0.02125(17) 0.35458(14) 0.0639(8) Uani 1 1 d .
O3 O -0.0083(2) 0.07691(15) 0.45835(14) 0.0571(7) Uani 1 1 d .
H3 H -0.0448 0.0442 0.4293 0.086 Uiso 1 1 calc R
O4 O 0.3516(2) 0.42230(17) 0.70596(14) 0.0744(9) Uani 1 1 d .
O5 O 0.5154(2) 0.43366(16) 0.65269(13) 0.0627(8) Uani 1 1 d .
O6 O 0.1975(2) 0.31637(18) 0.65959(14) 0.0675(8) Uani 1 1 d .
H6 H 0.2279 0.3546 0.6841 0.101 Uiso 1 1 calc R
N1 N -0.3054(2) -0.06728(19) 0.19292(17) 0.0473(8) Uani 1 1 d .
N2 N -0.1639(2) -0.15573(19) 0.18136(17) 0.0461(8) Uani 1 1 d .
N3 N 0.5325(3) -0.03754(18) 0.32876(16) 0.0509(9) Uani 1 1 d .
N4 N 0.4124(3) -0.07886(19) 0.40817(17) 0.0532(9) Uani 1 1 d .
C1 C -0.2140(4) 0.0902(3) 0.3413(2) 0.0496(11) Uani 1 1 d .
C2 C -0.0119(3) 0.2141(2) 0.49046(19) 0.0380(9) Uani 1 1 d .
C3 C -0.0603(3) 0.1505(2) 0.4458(2) 0.0411(9) Uani 1 1 d .
C4 C -0.1614(3) 0.1593(2) 0.38813(19) 0.0410(9) Uani 1 1 d U
C5 C -0.2115(3) 0.2338(2) 0.3763(2) 0.0481(10) Uani 1 1 d U
H5 H -0.2755 0.2404 0.3375 0.058 Uiso 1 1 calc R
C6 C -0.1694(3) 0.3007(2) 0.4209(2) 0.0488(10) Uani 1 1 d .
C7 C -0.0701(3) 0.2891(2) 0.4805(2) 0.0417(9) Uani 1 1 d .
C8 C -0.0367(3) 0.3554(3) 0.5290(2) 0.0555(11) Uani 1 1 d .
H8 H 0.0249 0.3496 0.5696 0.067 Uiso 1 1 calc R
C9 C -0.0933(4) 0.4279(3) 0.5174(3) 0.0697(13) Uani 1 1 d .
H9 H -0.0697 0.4700 0.5506 0.084 Uiso 1 1 calc R
C10 C -0.1864(4) 0.4400(3) 0.4565(3) 0.0816(14) Uani 1 1 d .
H10 H -0.2219 0.4899 0.4478 0.098 Uiso 1 1 calc R
C11 C -0.2230(3) 0.3765(3) 0.4106(2) 0.0670(12) Uani 1 1 d .
H11 H -0.2858 0.3837 0.3711 0.080 Uiso 1 1 calc R
C12 C 0.0952(3) 0.2007(2) 0.55262(18) 0.0477(10) Uani 1 1 d .
H12A H 0.1135 0.1441 0.5544 0.057 Uiso 1 1 calc R
H12B H 0.0716 0.2149 0.6013 0.057 Uiso 1 1 calc R
C13 C 0.4137(4) 0.4045(2) 0.6550(2) 0.0513(11) Uani 1 1 d .
C14 C 0.2103(3) 0.2466(2) 0.54461(19) 0.0412(9) Uani 1 1 d .
C15 C 0.2568(3) 0.3021(2) 0.5988(2) 0.0471(10) Uani 1 1 d .
C16 C 0.3647(3) 0.3446(2) 0.59497(19) 0.0441(10) Uani 1 1 d .
C17 C 0.4252(3) 0.3282(2) 0.5355(2) 0.0508(10) Uani 1 1 d .
H17 H 0.4953 0.3560 0.5321 0.061 Uiso 1 1 calc R
C18 C 0.3856(3) 0.2712(2) 0.4794(2) 0.0468(10) Uani 1 1 d .
C19 C 0.2773(3) 0.2286(2) 0.48414(19) 0.0411(9) Uani 1 1 d .
C20 C 0.2435(3) 0.1687(2) 0.4292(2) 0.0469(10) Uani 1 1 d .
H20 H 0.1742 0.1397 0.4316 0.056 Uiso 1 1 calc R
C21 C 0.3097(3) 0.1519(2) 0.3721(2) 0.0578(11) Uani 1 1 d .
H21 H 0.2847 0.1121 0.3367 0.069 Uiso 1 1 calc R
C22 C 0.4145(3) 0.1945(3) 0.3670(2) 0.0622(12) Uani 1 1 d .
H22 H 0.4589 0.1832 0.3281 0.075 Uiso 1 1 calc R
C23 C 0.4512(3) 0.2525(3) 0.4190(2) 0.0607(12) Uani 1 1 d .
H23 H 0.5208 0.2805 0.4151 0.073 Uiso 1 1 calc R
C24 C -0.2453(3) -0.1299(2) 0.2244(2) 0.0482(10) Uani 1 1 d .
H24 H -0.2575 -0.1531 0.2704 0.058 Uiso 1 1 calc R
C25 C -0.2585(4) -0.0526(3) 0.1273(2) 0.0629(12) Uani 1 1 d .
H25 H -0.2826 -0.0116 0.0930 0.075 Uiso 1 1 calc R
C26 C -0.1721(4) -0.1065(3) 0.1195(2) 0.0628(12) Uani 1 1 d .
H26 H -0.1271 -0.1093 0.0798 0.075 Uiso 1 1 calc R
C27 C -0.0709(3) -0.2156(2) 0.20548(19) 0.0529(11) Uani 1 1 d .
H27A H -0.0369 -0.2334 0.1612 0.063 Uiso 1 1 calc R
H27B H -0.1067 -0.2616 0.2265 0.063 Uiso 1 1 calc R
C28 C 0.0279(3) -0.1831(3) 0.2648(2) 0.0460(10) Uani 1 1 d .
C29 C 0.0320(3) -0.1044(3) 0.2874(2) 0.0582(11) Uani 1 1 d .
H29 H -0.0247 -0.0688 0.2638 0.070 Uiso 1 1 calc R
C30 C 0.1196(3) -0.0769(3) 0.3451(2) 0.0648(12) Uani 1 1 d .
H30 H 0.1202 -0.0236 0.3601 0.078 Uiso 1 1 calc R
C31 C 0.2061(3) -0.1289(3) 0.3803(2) 0.0576(12) Uani 1 1 d .
C32 C 0.2029(4) -0.2071(3) 0.3564(2) 0.0679(13) Uani 1 1 d .
H32 H 0.2615 -0.2421 0.3787 0.081 Uiso 1 1 calc R
C33 C 0.1144(3) -0.2355(3) 0.2998(2) 0.0579(11) Uani 1 1 d .
H33 H 0.1131 -0.2890 0.2855 0.069 Uiso 1 1 calc R
C34 C 0.3028(3) -0.0984(3) 0.4406(2) 0.0757(14) Uani 1 1 d .
H34A H 0.2749 -0.0510 0.4640 0.091 Uiso 1 1 calc R
H34B H 0.3210 -0.1386 0.4800 0.091 Uiso 1 1 calc R
C35 C 0.4217(3) -0.0504(2) 0.3383(2) 0.0552(11) Uani 1 1 d .
H35 H 0.3566 -0.0408 0.3009 0.066 Uiso 1 1 calc R
C36 C 0.5981(3) -0.0603(2) 0.3972(2) 0.0640(13) Uani 1 1 d .
H36 H 0.6807 -0.0585 0.4082 0.077 Uiso 1 1 calc R
C37 C 0.5251(3) -0.0856(2) 0.4463(2) 0.0627(12) Uani 1 1 d .
H37 H 0.5475 -0.1039 0.4959 0.075 Uiso 1 1 calc R

loop_
_atom_site_aniso_label
_atom_site_aniso_U_11
_atom_site_aniso_U_22
_atom_site_aniso_U_33
_atom_site_aniso_U_23
_atom_site_aniso_U_13
_atom_site_aniso_U_12
Zn1 0.0361(2) 0.0536(3) 0.0492(3) 0.0007(3) 0.00254(19) 0.0023(2)
O1 0.0511(17) 0.067(2) 0.0617(18) -0.0092(15) -0.0032(15) -0.0058(14)
O2 0.0527(17) 0.055(2) 0.0818(19) -0.0175(17) 0.0009(14) -0.0070(15)
O3 0.0548(17) 0.0414(19) 0.0714(19) -0.0039(15) -0.0030(14) -0.0038(14)
O4 0.079(2) 0.092(3) 0.0531(18) -0.0249(17) 0.0128(16) -0.0301(17)
O5 0.0517(17) 0.072(2) 0.0618(17) -0.0079(15) 0.0014(15) -0.0210(15)
O6 0.0687(19) 0.089(3) 0.0483(17) -0.0218(16) 0.0193(15) -0.0300(16)
N1 0.046(2) 0.051(2) 0.0437(19) 0.0012(17) 0.0042(17) 0.0040(17)
N2 0.0387(19) 0.049(2) 0.052(2) -0.0064(18) 0.0105(17) 0.0001(16)
N3 0.0340(19) 0.067(3) 0.049(2) 0.0070(17) -0.0024(16) 0.0042(16)
N4 0.033(2) 0.079(3) 0.047(2) 0.0105(18) 0.0048(17) -0.0057(17)
C1 0.046(3) 0.047(3) 0.060(3) -0.007(2) 0.022(2) -0.011(2)
C2 0.034(2) 0.041(3) 0.041(2) -0.003(2) 0.0123(18) -0.0058(18)
C3 0.045(2) 0.032(3) 0.049(2) 0.003(2) 0.018(2) -0.0013(19)
C4 0.031(2) 0.044(2) 0.048(2) -0.005(2) 0.0091(19) -0.0064(17)
C5 0.039(2) 0.054(3) 0.052(2) 0.003(2) 0.0085(19) 0.0003(19)
C6 0.046(2) 0.041(3) 0.061(3) -0.001(2) 0.015(2) 0.001(2)
C7 0.041(2) 0.039(3) 0.049(2) -0.007(2) 0.019(2) -0.0077(19)
C8 0.053(3) 0.053(3) 0.063(3) -0.012(2) 0.020(2) -0.003(2)
C9 0.076(3) 0.051(3) 0.085(3) -0.018(3) 0.023(3) -0.002(3)
C10 0.085(4) 0.052(4) 0.108(4) -0.005(3) 0.016(3) 0.017(3)
C11 0.062(3) 0.054(3) 0.084(3) -0.007(3) 0.008(2) 0.008(2)
C12 0.048(2) 0.053(3) 0.045(2) -0.0063(19) 0.014(2) -0.006(2)
C13 0.059(3) 0.047(3) 0.045(3) 0.005(2) -0.004(2) -0.004(2)
C14 0.041(2) 0.044(3) 0.039(2) -0.0005(19) 0.0046(18) -0.0071(18)
C15 0.047(3) 0.057(3) 0.039(2) -0.003(2) 0.013(2) -0.009(2)
C16 0.040(2) 0.055(3) 0.036(2) 0.001(2) 0.0021(19) -0.007(2)
C17 0.040(2) 0.057(3) 0.055(3) 0.003(2) 0.007(2) -0.010(2)
C18 0.041(2) 0.055(3) 0.044(2) -0.002(2) 0.008(2) -0.002(2)
C19 0.041(2) 0.042(3) 0.039(2) 0.002(2) 0.0021(19) 0.0008(19)
C20 0.039(2) 0.050(3) 0.051(2) -0.002(2) 0.005(2) 0.0014(19)
C21 0.055(3) 0.064(3) 0.052(3) -0.006(2) -0.001(2) 0.003(2)
C22 0.060(3) 0.075(4) 0.054(3) -0.008(2) 0.016(2) 0.003(2)
C23 0.043(3) 0.076(4) 0.064(3) -0.006(3) 0.011(2) -0.007(2)
C24 0.042(2) 0.057(3) 0.046(2) 0.004(2) 0.007(2) -0.001(2)
C25 0.085(3) 0.056(3) 0.049(3) 0.009(2) 0.014(2) 0.015(3)
C26 0.080(3) 0.057(3) 0.057(3) 0.013(2) 0.030(2) 0.003(3)
C27 0.049(3) 0.049(3) 0.062(3) -0.005(2) 0.014(2) 0.007(2)
C28 0.038(2) 0.054(3) 0.049(2) -0.001(2) 0.016(2) 0.001(2)
C29 0.037(2) 0.063(3) 0.073(3) -0.005(2) 0.001(2) 0.002(2)
C30 0.045(3) 0.072(4) 0.079(3) -0.018(3) 0.016(3) -0.010(2)
C31 0.042(3) 0.082(4) 0.052(3) 0.000(3) 0.017(2) -0.008(3)
C32 0.048(3) 0.092(4) 0.063(3) 0.013(3) 0.007(2) 0.005(3)
C33 0.056(3) 0.058(3) 0.062(3) 0.005(2) 0.016(2) 0.009(2)
C34 0.051(3) 0.122(4) 0.056(3) 0.002(3) 0.014(2) -0.018(3)
C35 0.044(3) 0.073(3) 0.047(3) 0.004(2) 0.001(2) 0.001(2)
C36 0.034(2) 0.084(4) 0.071(3) 0.020(3) 0.001(2) 0.004(2)
C37 0.049(3) 0.081(4) 0.055(3) 0.018(2) -0.002(2) 0.005(2)

loop_
_atom_type_symbol
_atom_type_description
_atom_type_scat_dispersion_real
_atom_type_scat_dispersion_imag
_atom_type_scat_source
C C 0.0033 0.0016 'International Tables Vol C Tables 4.2.6.8 and 6.1.1.4'
H H 0.0000 0.0000 'International Tables Vol C Tables 4.2.6.8 and 6.1.1.4'
O O 0.0106 0.0060 'International Tables Vol C Tables 4.2.6.8 and 6.1.1.4'
N N 0.0061 0.0033 'International Tables Vol C Tables 4.2.6.8 and 6.1.1.4'
Zn Zn 0.2839 1.4301 'International Tables Vol C Tables 4.2.6.8 and 6.1.1.4'

loop_
_geom_angle_atom_site_label_1
_geom_angle_atom_site_label_2
_geom_angle_atom_site_label_3
_geom_angle
_geom_angle_site_symmetry_1
_geom_angle_site_symmetry_3
O5 Zn1 O1 100.26(11) 4_465 .
O5 Zn1 N3 128.08(11) 4_465 1_455
O1 Zn1 N3 103.67(11) . 1_455
O5 Zn1 N1 100.16(11) 4_465 .
O1 Zn1 N1 114.67(11) . .
N3 Zn1 N1 110.18(13) 1_455 .
C1 O1 Zn1 120.5(3) . .
C13 O5 Zn1 119.6(3) . 4_666
C24 N1 C25 105.0(3) . .
C24 N1 Zn1 128.2(3) . .
C25 N1 Zn1 123.7(3) . .
C24 N2 C26 106.8(3) . .
C24 N2 C27 125.0(3) . .
C26 N2 C27 127.2(3) . .
C35 N3 C36 104.2(3) . .
C35 N3 Zn1 130.9(3) . 1_655
C36 N3 Zn1 124.6(3) . 1_655
C35 N4 C37 106.9(3) . .
C35 N4 C34 128.3(3) . .
C37 N4 C34 124.8(3) . .
O2 C1 O1 123.0(4) . .
O2 C1 C4 118.8(4) . .
O1 C1 C4 118.1(4) . .
C3 C2 C7 118.0(3) . .
C3 C2 C12 120.1(3) . .
C7 C2 C12 121.7(3) . .
O3 C3 C2 118.2(3) . .
O3 C3 C4 119.4(3) . .
C2 C3 C4 122.4(4) . .
C5 C4 C3 118.3(3) . .
C5 C4 C1 119.7(4) . .
C3 C4 C1 122.0(4) . .
C4 C5 C6 122.4(4) . .
C11 C6 C5 122.6(4) . .
C11 C6 C7 119.5(4) . .
C5 C6 C7 117.9(4) . .
C2 C7 C8 122.5(4) . .
C2 C7 C6 120.8(3) . .
C8 C7 C6 116.7(4) . .
C9 C8 C7 121.5(4) . .
C8 C9 C10 121.5(4) . .
C11 C10 C9 118.2(4) . .
C10 C11 C6 122.5(4) . .
C2 C12 C14 117.1(3) . .
O5 C13 O4 123.0(4) . .
O5 C13 C16 118.6(4) . .
O4 C13 C16 118.4(4) . .
C15 C14 C19 118.0(3) . .
C15 C14 C12 120.8(3) . .
C19 C14 C12 121.0(3) . .
O6 C15 C14 118.7(3) . .
O6 C15 C16 118.3(3) . .
C14 C15 C16 122.9(3) . .
C17 C16 C15 118.0(4) . .
C17 C16 C13 120.1(3) . .
C15 C16 C13 121.9(3) . .
C16 C17 C18 122.4(3) . .
C17 C18 C23 122.2(4) . .
C17 C18 C19 119.0(3) . .
C23 C18 C19 118.8(4) . .
C20 C19 C14 123.0(3) . .
C20 C19 C18 117.5(3) . .
C14 C19 C18 119.5(3) . .
C21 C20 C19 122.0(3) . .
C20 C21 C22 120.3(4) . .
C23 C22 C21 119.8(4) . .
C22 C23 C18 121.6(4) . .
N1 C24 N2 111.5(3) . .
C26 C25 N1 110.2(4) . .
C25 C26 N2 106.6(3) . .
N2 C27 C28 112.4(3) . .
C29 C28 C33 118.8(4) . .
C29 C28 C27 122.3(4) . .
C33 C28 C27 118.8(4) . .
C28 C29 C30 121.3(4) . .
C31 C30 C29 120.1(4) . .
C32 C31 C30 118.3(4) . .
C32 C31 C34 121.7(4) . .
C30 C31 C34 119.9(5) . .
C31 C32 C33 122.0(4) . .
C28 C33 C32 119.4(4) . .
N4 C34 C31 111.5(3) . .
N3 C35 N4 112.6(3) . .
C37 C36 N3 110.4(3) . .
C36 C37 N4 106.0(3) . .

loop_
_geom_bond_atom_site_label_1
_geom_bond_atom_site_label_2
_geom_bond_distance
_geom_bond_site_symmetry_2
Zn1 O5 1.956(2) 4_465
Zn1 O1 1.966(3) .
Zn1 N3 1.993(3) 1_455
Zn1 N1 2.002(3) .
O1 C1 1.280(4) .
O2 C1 1.272(4) .
O3 C3 1.369(4) .
O4 C13 1.260(4) .
O5 C13 1.260(4) .
O5 Zn1 1.956(2) 4_666
O6 C15 1.372(3) .
N1 C24 1.327(4) .
N1 C25 1.370(4) .
N2 C24 1.352(4) .
N2 C26 1.363(4) .
N2 C27 1.473(4) .
N3 C35 1.311(4) .
N3 C36 1.380(4) .
N3 Zn1 1.993(3) 1_655
N4 C35 1.344(4) .
N4 C37 1.360(4) .
N4 C34 1.481(4) .
C1 C4 1.495(5) .
C2 C3 1.390(4) .
C2 C7 1.416(5) .
C2 C12 1.531(4) .
C3 C4 1.427(4) .
C4 C5 1.373(5) .
C5 C6 1.411(5) .
C6 C11 1.408(5) .
C6 C7 1.438(5) .
C7 C8 1.421(5) .
C8 C9 1.375(5) .
C9 C10 1.408(5) .
C10 C11 1.365(5) .
C12 C14 1.539(4) .
C13 C16 1.507(5) .
C14 C15 1.383(4) .
C14 C19 1.434(4) .
C15 C16 1.426(4) .
C16 C17 1.368(4) .
C17 C18 1.402(4) .
C18 C23 1.426(4) .
C18 C19 1.434(4) .
C19 C20 1.410(4) .
C20 C21 1.375(4) .
C21 C22 1.402(5) .
C22 C23 1.360(5) .
C25 C26 1.354(5) .
C27 C28 1.519(5) .
C28 C29 1.375(5) .
C28 C33 1.391(5) .
C29 C30 1.395(5) .
C30 C31 1.389(5) .
C31 C32 1.373(5) .
C31 C34 1.503(5) .
C32 C33 1.394(5) .
C36 C37 1.354(4) .
